data_4343119
loop_
_publ_author_name
'Langley, Stuart K.'
'Le, Crystal'
'Ungur, Liviu'
'Moubaraki, Boujemaa'
'Abrahams, Brendan F.'
'Chibotaru, Liviu F.'
'Murray, Keith S.'

_publ_section_title
;
 Heterometallic 3d-4f single-molecule magnets: ligand and metal ion
 influences on the magnetic relaxation.
;
_journal_issue 7
_journal_name_full 'Inorganic chemistry'
_journal_page_first 3631
_journal_page_last 3642
_journal_paper_doi 10.1021/acs.inorgchem.5b00219
_journal_volume 54
_journal_year 2015
_chemical_formula_sum 'C42 H34 Cr2 Dy2 F36 N2 O18'
_chemical_formula_weight 1967.71
_chemical_name_systematic
; 
 ? 
;
_space_group_IT_number 61
_symmetry_cell_setting orthorhombic
_symmetry_space_group_name_Hall '-P 2ac 2ab'
_symmetry_space_group_name_H-M 'P b c a'
_atom_sites_solution_hydrogens geom
_atom_sites_solution_primary direct
_atom_sites_solution_secondary difmap
_audit_creation_method SHELXL-97
_cell_angle_alpha 90.00
_cell_angle_beta 90.00
_cell_angle_gamma 90.00
_cell_formula_units_Z 4
_cell_length_a 17.6229(9)
_cell_length_b 18.9489(9)
_cell_length_c 19.4315(10)
_cell_measurement_reflns_used 9721
_cell_measurement_temperature 123(2)
_cell_measurement_theta_max 29.01
_cell_measurement_theta_min 2.11
_cell_volume 6488.8(6)
_computing_cell_refinement 'Bruker Apex2 V2.0'
_computing_data_collection 'Bruker Apex2 V2.0'
_computing_data_reduction 'Bruker Apex2 V2.0'
_computing_molecular_graphics X-Seed
_computing_publication_material CIFTAB
_computing_structure_refinement 'SHELXL-97 (Sheldrick, 1997)'
_computing_structure_solution 'SHELXS-97 (Sheldrick, 1990)'
_diffrn_ambient_temperature 123(2)
_diffrn_measured_fraction_theta_full 0.948
_diffrn_measured_fraction_theta_max 0.948
_diffrn_measurement_device_type 'APEX X8'
_diffrn_measurement_method 'scans in phi and omega'
_diffrn_radiation_monochromator graphite
_diffrn_radiation_source 'fine-focus sealed tube'
_diffrn_radiation_type MoK\a
_diffrn_radiation_wavelength 0.71073
_diffrn_reflns_av_R_equivalents 0.0376
_diffrn_reflns_av_sigmaI/netI 0.0456
_diffrn_reflns_limit_h_max 25
_diffrn_reflns_limit_h_min -24
_diffrn_reflns_limit_k_max 27
_diffrn_reflns_limit_k_min -18
_diffrn_reflns_limit_l_max 25
_diffrn_reflns_limit_l_min -25
_diffrn_reflns_number 33709
_diffrn_reflns_theta_full 30.68
_diffrn_reflns_theta_max 30.68
_diffrn_reflns_theta_min 3.00
_exptl_absorpt_coefficient_mu 2.770
_exptl_absorpt_correction_T_max 0.758
_exptl_absorpt_correction_T_min 0.520
_exptl_absorpt_correction_type multi-scan
_exptl_absorpt_process_details SADABS
_exptl_crystal_colour purple
_exptl_crystal_density_diffrn 2.014
_exptl_crystal_density_method 'not measured'
_exptl_crystal_description plate
_exptl_crystal_F_000 3792
_exptl_crystal_size_max 0.3
_exptl_crystal_size_mid 0.2
_exptl_crystal_size_min 0.1
_refine_diff_density_max 1.324
_refine_diff_density_min -0.923
_refine_diff_density_rms 0.141
_refine_ls_extinction_method none
_refine_ls_goodness_of_fit_ref 1.074
_refine_ls_hydrogen_treatment mixed
_refine_ls_matrix_type full
_refine_ls_number_parameters 490
_refine_ls_number_reflns 9524
_refine_ls_number_restraints 36
_refine_ls_restrained_S_all 1.090
_refine_ls_R_factor_all 0.0671
_refine_ls_R_factor_gt 0.0387
_refine_ls_shift/su_max 0.001
_refine_ls_shift/su_mean 0.000
_refine_ls_structure_factor_coef Fsqd
_refine_ls_weighting_details 'calc w=1/[\s^2^(Fo^2^)+(0.0327P)^2^+13.5735P] where P=(Fo^2^+2Fc^2^)/3'
_refine_ls_weighting_scheme calc
_refine_ls_wR_factor_gt 0.0784
_refine_ls_wR_factor_ref 0.0916
_reflns_number_gt 6895
_reflns_number_total 9524
_reflns_threshold_expression >2sigma(I)
_cod_data_source_file ic5b00219_si_007.cif
_cod_data_source_block c:\x-seed\cr2dy2~2\pbca
_cod_original_cell_volume 6488.9(6)
_cod_original_sg_symbol_H-M pbca
_cod_database_code 4343119

loop_
_symmetry_equiv_pos_as_xyz
'x, y, z'
'-x+1/2, -y, z+1/2'
'x+1/2, -y+1/2, -z'
'-x, y+1/2, -z+1/2'
'-x, -y, -z'
'x-1/2, y, -z-1/2'
'-x-1/2, y-1/2, z'
'x, -y-1/2, z-1/2'

loop_
_atom_site_label
_atom_site_type_symbol
_atom_site_fract_x
_atom_site_fract_y
_atom_site_fract_z
_atom_site_U_iso_or_equiv
_atom_site_adp_type
_atom_site_occupancy
_atom_site_symmetry_multiplicity
_atom_site_calc_flag
_atom_site_refinement_flags
_atom_site_disorder_assembly
_atom_site_disorder_group
Dy1 Dy 0.915467(10) 0.019698(9) 0.428365(8) 0.01605(5) Uani 1 1 d . . .
Cr1 Cr 0.98708(4) 0.13138(3) 0.54747(3) 0.01806(13) Uani 1 1 d . . .
F1 F 0.9738(2) 0.09989(16) 0.78719(14) 0.0589(10) Uani 1 1 d . . .
F2 F 1.03762(19) 0.1951(2) 0.77407(15) 0.0658(11) Uani 1 1 d . . .
F3 F 0.92275(18) 0.19925(17) 0.80731(13) 0.0488(8) Uani 1 1 d . . .
F4 F 0.73399(18) 0.2473(2) 0.64437(18) 0.0689(11) Uani 1 1 d . . .
F5 F 0.7790(2) 0.27827(18) 0.5466(2) 0.0731(12) Uani 1 1 d . . .
F6 F 0.72864(16) 0.17755(17) 0.55952(16) 0.0480(8) Uani 1 1 d . . .
F7 F 0.7678(2) 0.23827(17) 0.3507(2) 0.0798(13) Uani 1 1 d . . .
F8 F 0.67281(17) 0.18134(17) 0.31382(17) 0.0523(8) Uani 1 1 d . . .
F9 F 0.7814(2) 0.1704(2) 0.26617(18) 0.0900(15) Uani 1 1 d . . .
F10 F 0.5990(7) 0.0049(9) 0.4683(6) 0.062(4) Uani 0.50(2) 1 d PU A 1
F10' F 0.6015(8) 0.0302(8) 0.4961(10) 0.080(4) Uani 0.50(2) 1 d PU A 2
F11 F 0.6623(9) 0.0204(10) 0.5607(5) 0.085(4) Uani 0.50(2) 1 d PU A 1
F11' F 0.6535(9) -0.0688(8) 0.4673(8) 0.083(4) Uani 0.50(2) 1 d PU A 2
F12 F 0.6724(7) -0.0718(7) 0.5005(10) 0.078(4) Uani 0.50(2) 1 d PU A 1
F12' F 0.6815(5) -0.0226(10) 0.5590(5) 0.066(4) Uani 0.50(2) 1 d PU A 2
F13 F 0.7048(2) -0.0514(4) 0.2695(3) 0.167(3) Uani 1 1 d . . .
F14 F 0.7709(4) -0.1389(3) 0.2708(3) 0.141(3) Uani 1 1 d . . .
F15 F 0.7684(2) -0.0784(2) 0.18314(15) 0.0728(12) Uani 1 1 d . . .
F16 F 0.9735(2) 0.0720(2) 0.14453(14) 0.0735(12) Uani 1 1 d . . .
F17 F 0.9948(2) 0.14808(15) 0.22340(15) 0.0611(10) Uani 1 1 d . . .
F18 F 1.0654(2) 0.0588(2) 0.21325(19) 0.0685(10) Uani 1 1 d . . .
O1 O 0.95526(15) 0.03221(13) 0.55226(13) 0.0176(5) Uani 1 1 d . . .
O2 O 1.08827(15) 0.09621(14) 0.54638(13) 0.0210(5) Uani 1 1 d . . .
O3 O 0.97424(16) 0.12252(13) 0.45029(13) 0.0205(6) Uani 1 1 d . . .
O4 O 0.99500(16) 0.14406(14) 0.64991(13) 0.0216(6) Uani 1 1 d . . .
O5 O 0.88322(17) 0.17195(15) 0.55400(14) 0.0253(6) Uani 1 1 d . . .
O6 O 0.83846(16) 0.10949(15) 0.37987(15) 0.0279(6) Uani 1 1 d . . .
O7 O 0.79475(16) 0.01219(15) 0.47812(14) 0.0247(6) Uani 1 1 d . . .
O8 O 0.83861(17) -0.03582(15) 0.34384(13) 0.0258(6) Uani 1 1 d . . .
O9 O 0.96807(16) 0.04231(14) 0.32094(13) 0.0225(6) Uani 1 1 d . . .
N1 N 1.0403(2) 0.22668(17) 0.52192(17) 0.0279(8) Uani 1 1 d . . .
C1 C 0.8964(3) 0.0107(3) 0.6021(2) 0.0337(10) Uani 1 1 d . . .
H1A H 0.9127 0.0224 0.6478 0.051 Uiso 1 1 calc R . .
H1B H 0.8883 -0.0393 0.5988 0.051 Uiso 1 1 calc R . .
H1C H 0.8499 0.0350 0.5920 0.051 Uiso 1 1 calc R . .
C2 C 1.1477(3) 0.1464(2) 0.5416(3) 0.0405(12) Uani 1 1 d . . .
H2A H 1.1709 0.1438 0.4964 0.049 Uiso 1 1 calc R . .
H2B H 1.1863 0.1360 0.5757 0.049 Uiso 1 1 calc R . .
C3 C 1.1174(3) 0.2174(3) 0.5531(3) 0.0450(13) Uani 1 1 d . . .
H3A H 1.1518 0.2518 0.5333 0.054 Uiso 1 1 calc R . .
H3B H 1.1145 0.2263 0.6022 0.054 Uiso 1 1 calc R . .
C4 C 1.0452(4) 0.2276(3) 0.4456(2) 0.0523(16) Uani 1 1 d . . .
H4A H 1.0440 0.2760 0.4292 0.063 Uiso 1 1 calc R . .
H4B H 1.0927 0.2065 0.4310 0.063 Uiso 1 1 calc R . .
C5 C 0.9807(3) 0.1877(2) 0.4154(2) 0.0328(10) Uani 1 1 d . . .
H5A H 0.9341 0.2145 0.4204 0.039 Uiso 1 1 calc R . .
H5B H 0.9895 0.1797 0.3668 0.039 Uiso 1 1 calc R . .
C6 C 1.0065(3) 0.2911(2) 0.5505(3) 0.0442(13) Uani 1 1 d . . .
H6A H 1.0383 0.3307 0.5398 0.066 Uiso 1 1 calc R . .
H6B H 1.0021 0.2864 0.5996 0.066 Uiso 1 1 calc R . .
H6C H 0.9571 0.2981 0.5309 0.066 Uiso 1 1 calc R . .
C7 C 0.9705(3) 0.1661(2) 0.7659(2) 0.0328(10) Uani 1 1 d . . .
C8 C 0.9460(3) 0.1684(2) 0.69022(19) 0.0234(8) Uani 1 1 d . . .
C9 C 0.8751(3) 0.1949(2) 0.6746(2) 0.0272(9) Uani 1 1 d . . .
H9 H 0.8444 0.2130 0.7093 0.033 Uiso 1 1 calc R . .
C10 C 0.8497(2) 0.1944(2) 0.6067(2) 0.0258(9) Uani 1 1 d . . .
C11 C 0.7719(3) 0.2249(3) 0.5898(3) 0.0366(11) Uani 1 1 d . . .
C12 C 0.7465(3) 0.1759(3) 0.3242(3) 0.0448(13) Uani 1 1 d . . .
C13 C 0.7684(3) 0.1171(2) 0.3745(2) 0.0273(9) Uani 1 1 d . . .
C14 C 0.7121(2) 0.0804(2) 0.4087(2) 0.0284(9) Uani 1 1 d . . .
H14 H 0.6615 0.0890 0.3980 0.034 Uiso 1 1 calc R . .
C15 C 0.7301(2) 0.0311(2) 0.4585(2) 0.0245(9) Uani 1 1 d . A .
C16 C 0.6652(3) -0.0047(3) 0.4970(3) 0.0421(12) Uani 1 1 d . . .
C17 C 0.7681(3) -0.0736(3) 0.2495(3) 0.0488(14) Uani 1 1 d . . .
C18 C 0.8341(3) -0.0314(2) 0.2803(2) 0.0280(9) Uani 1 1 d . . .
C19 C 0.8807(3) 0.0065(2) 0.2360(2) 0.0301(10) Uani 1 1 d . . .
H19 H 0.8688 0.0089 0.1895 0.036 Uiso 1 1 calc R . .
C20 C 0.9438(3) 0.0401(2) 0.26015(19) 0.0243(9) Uani 1 1 d . . .
C21 C 0.9936(3) 0.0797(3) 0.2094(2) 0.0373(11) Uani 1 1 d . . .

loop_
_atom_site_aniso_label
_atom_site_aniso_U_11
_atom_site_aniso_U_22
_atom_site_aniso_U_33
_atom_site_aniso_U_23
_atom_site_aniso_U_13
_atom_site_aniso_U_12
Dy1 0.01794(9) 0.01653(8) 0.01367(8) 0.00080(6) -0.00052(7) -0.00185(8)
Cr1 0.0253(3) 0.0139(3) 0.0150(2) -0.0005(2) -0.0010(2) -0.0011(3)
F1 0.108(3) 0.0429(17) 0.0259(13) 0.0029(13) -0.0031(17) 0.0257(19)
F2 0.049(2) 0.117(3) 0.0317(15) -0.0144(17) -0.0091(15) -0.023(2)
F3 0.063(2) 0.0608(19) 0.0229(12) -0.0170(13) 0.0021(13) 0.0158(17)
F4 0.0448(19) 0.099(3) 0.063(2) -0.036(2) -0.0099(17) 0.039(2)
F5 0.048(2) 0.054(2) 0.118(3) 0.044(2) -0.009(2) 0.0162(17)
F6 0.0335(16) 0.0527(18) 0.0578(18) -0.0096(15) -0.0129(14) 0.0077(15)
F7 0.062(2) 0.0348(18) 0.142(4) 0.027(2) -0.022(2) -0.0022(18)
F8 0.0342(16) 0.0524(18) 0.070(2) 0.0219(16) -0.0138(15) 0.0091(15)
F9 0.085(3) 0.125(3) 0.060(2) 0.059(2) 0.026(2) 0.059(3)
F10 0.027(4) 0.099(8) 0.061(6) 0.031(5) -0.005(4) -0.016(5)
F10' 0.036(5) 0.087(7) 0.117(9) 0.033(6) 0.042(6) 0.020(5)
F11 0.097(7) 0.114(9) 0.043(4) -0.018(5) 0.040(5) -0.043(6)
F11' 0.085(7) 0.085(7) 0.080(7) -0.003(5) 0.022(5) -0.052(6)
F12 0.052(5) 0.056(5) 0.126(9) 0.035(6) 0.026(6) -0.005(4)
F12' 0.040(4) 0.119(9) 0.039(4) 0.032(5) 0.007(3) -0.020(5)
F13 0.027(2) 0.305(9) 0.169(5) -0.164(6) 0.000(3) -0.033(3)
F14 0.205(6) 0.102(4) 0.115(4) 0.051(3) -0.101(4) -0.112(4)
F15 0.081(3) 0.101(3) 0.0363(16) -0.0072(18) -0.0179(17) -0.050(2)
F16 0.111(3) 0.092(3) 0.0179(13) 0.0069(15) 0.0042(17) -0.052(2)
F17 0.106(3) 0.0316(15) 0.0461(17) 0.0066(13) 0.0196(19) -0.0188(18)
F18 0.055(2) 0.082(3) 0.069(2) 0.022(2) 0.0305(19) -0.007(2)
O1 0.0207(14) 0.0156(12) 0.0166(11) 0.0003(9) -0.0010(10) -0.0035(11)
O2 0.0208(14) 0.0184(12) 0.0238(12) 0.0009(10) -0.0010(12) -0.0044(12)
O3 0.0330(16) 0.0134(12) 0.0151(11) 0.0021(9) -0.0015(11) -0.0057(12)
O4 0.0257(15) 0.0207(13) 0.0186(12) -0.0017(10) -0.0013(11) 0.0012(12)
O5 0.0305(16) 0.0205(13) 0.0249(13) -0.0010(11) -0.0041(12) 0.0055(13)
O6 0.0236(15) 0.0275(15) 0.0326(15) 0.0073(12) -0.0002(13) 0.0012(14)
O7 0.0221(14) 0.0314(16) 0.0207(12) 0.0024(12) 0.0017(12) -0.0015(13)
O8 0.0262(15) 0.0326(16) 0.0187(13) -0.0000(11) -0.0036(12) -0.0093(13)
O9 0.0224(14) 0.0258(14) 0.0191(12) 0.0029(11) 0.0009(11) -0.0036(12)
N1 0.046(2) 0.0152(15) 0.0219(15) -0.0003(13) -0.0026(16) -0.0056(16)
C1 0.034(2) 0.038(3) 0.029(2) 0.0027(19) 0.0012(19) 0.003(2)
C2 0.041(3) 0.031(2) 0.049(3) 0.012(2) -0.007(2) -0.021(2)
C3 0.040(3) 0.030(2) 0.065(3) -0.001(2) 0.002(3) -0.013(2)
C4 0.093(5) 0.032(3) 0.032(2) 0.008(2) -0.007(3) -0.030(3)
C5 0.048(3) 0.024(2) 0.027(2) 0.0104(16) -0.007(2) -0.007(2)
C6 0.052(3) 0.0143(18) 0.066(3) -0.009(2) 0.013(3) -0.004(2)
C7 0.042(3) 0.035(2) 0.0214(19) -0.0066(17) -0.0038(19) 0.004(2)
C8 0.032(2) 0.0171(18) 0.0208(17) -0.0040(14) -0.0022(17) -0.0021(18)
C9 0.031(2) 0.022(2) 0.028(2) -0.0065(16) 0.0055(18) 0.0029(19)
C10 0.027(2) 0.0175(18) 0.033(2) -0.0009(16) -0.0037(18) 0.0037(18)
C11 0.035(3) 0.035(2) 0.040(2) -0.004(2) -0.005(2) 0.008(2)
C12 0.032(3) 0.046(3) 0.056(3) 0.019(3) 0.001(3) 0.012(3)
C13 0.027(2) 0.027(2) 0.0277(19) 0.0028(16) -0.0014(18) 0.0082(19)
C14 0.020(2) 0.035(2) 0.031(2) 0.0009(18) -0.0012(17) 0.0048(19)
C15 0.0190(19) 0.034(2) 0.0209(17) -0.0041(16) 0.0027(16) -0.0038(18)
C16 0.031(3) 0.053(3) 0.043(3) 0.012(2) 0.000(2) -0.000(3)
C17 0.050(3) 0.065(4) 0.032(2) -0.002(2) -0.013(2) -0.025(3)
C18 0.031(2) 0.030(2) 0.0230(18) -0.0030(16) -0.0079(17) -0.0029(19)
C19 0.039(3) 0.035(2) 0.0163(17) 0.0004(16) -0.0052(18) -0.004(2)
C20 0.034(2) 0.0214(18) 0.0171(17) 0.0026(14) 0.0036(17) 0.0005(18)
C21 0.051(3) 0.039(3) 0.0218(19) 0.0040(18) 0.003(2) -0.011(3)

loop_
_atom_type_symbol
_atom_type_description
_atom_type_scat_dispersion_real
_atom_type_scat_dispersion_imag
_atom_type_scat_source
C C 0.0033 0.0016 'International Tables Vol C Tables 4.2.6.8 and 6.1.1.4'
H H 0.0000 0.0000 'International Tables Vol C Tables 4.2.6.8 and 6.1.1.4'
N N 0.0061 0.0033 'International Tables Vol C Tables 4.2.6.8 and 6.1.1.4'
O O 0.0106 0.0060 'International Tables Vol C Tables 4.2.6.8 and 6.1.1.4'
F F 0.0171 0.0103 'International Tables Vol C Tables 4.2.6.8 and 6.1.1.4'
Cr Cr 0.3209 0.6236 'International Tables Vol C Tables 4.2.6.8 and 6.1.1.4'
Dy Dy -0.1892 4.4098 'International Tables Vol C Tables 4.2.6.8 and 6.1.1.4'

loop_
_geom_angle_atom_site_label_1
_geom_angle_atom_site_label_2
_geom_angle_atom_site_label_3
_geom_angle
_geom_angle_site_symmetry_1
_geom_angle_site_symmetry_3
O3 Dy1 O2 144.88(10) . 5_756
O3 Dy1 O9 80.01(9) . .
O2 Dy1 O9 112.79(10) 5_756 .
O3 Dy1 O7 113.15(10) . .
O2 Dy1 O7 79.87(10) 5_756 .
O9 Dy1 O7 138.13(10) . .
O3 Dy1 O6 73.57(10) . .
O2 Dy1 O6 140.33(10) 5_756 .
O9 Dy1 O6 74.88(10) . .
O7 Dy1 O6 71.80(10) . .
O3 Dy1 O8 141.09(9) . .
O2 Dy1 O8 72.66(10) 5_756 .
O9 Dy1 O8 71.81(9) . .
O7 Dy1 O8 74.96(10) . .
O6 Dy1 O8 73.54(10) . .
O3 Dy1 O1 83.86(9) . 5_756
O2 Dy1 O1 67.14(9) 5_756 5_756
O9 Dy1 O1 81.08(9) . 5_756
O7 Dy1 O1 137.65(9) . 5_756
O6 Dy1 O1 149.34(9) . 5_756
O8 Dy1 O1 116.61(9) . 5_756
O3 Dy1 O1 66.98(8) . .
O2 Dy1 O1 83.78(9) 5_756 .
O9 Dy1 O1 136.90(9) . .
O7 Dy1 O1 82.18(9) . .
O6 Dy1 O1 118.14(9) . .
O8 Dy1 O1 149.50(9) . .
O1 Dy1 O1 68.95(10) 5_756 .
O2 Cr1 O3 93.97(12) . .
O2 Cr1 O1 86.16(11) . .
O3 Cr1 O1 85.92(11) . .
O2 Cr1 O5 176.20(12) . .
O3 Cr1 O5 89.32(12) . .
O1 Cr1 O5 95.98(12) . .
O2 Cr1 O4 89.30(11) . .
O3 Cr1 O4 176.66(12) . .
O1 Cr1 O4 95.01(11) . .
O5 Cr1 O4 87.39(11) . .
O2 Cr1 N1 83.11(14) . .
O3 Cr1 N1 83.94(12) . .
O1 Cr1 N1 164.67(13) . .
O5 Cr1 N1 95.37(14) . .
O4 Cr1 N1 95.77(12) . .
O2 Cr1 Dy1 39.39(8) . 5_756
O3 Cr1 Dy1 97.09(8) . 5_756
O1 Cr1 Dy1 47.63(8) . 5_756
O5 Cr1 Dy1 142.01(9) . 5_756
O4 Cr1 Dy1 85.88(8) . 5_756
N1 Cr1 Dy1 122.49(11) . 5_756
C1 O1 Cr1 119.7(2) . .
C1 O1 Dy1 115.6(2) . 5_756
Cr1 O1 Dy1 97.06(11) . 5_756
C1 O1 Dy1 113.9(2) . .
Cr1 O1 Dy1 97.14(10) . .
Dy1 O1 Dy1 111.05(10) 5_756 .
C2 O2 Cr1 117.2(3) . .
C2 O2 Dy1 133.7(3) . 5_756
Cr1 O2 Dy1 108.16(12) . 5_756
C5 O3 Cr1 112.8(2) . .
C5 O3 Dy1 134.7(2) . .
Cr1 O3 Dy1 108.56(11) . .
C8 O4 Cr1 127.9(3) . .
C10 O5 Cr1 128.0(3) . .
C13 O6 Dy1 133.0(3) . .
C15 O7 Dy1 133.0(2) . .
C18 O8 Dy1 134.0(3) . .
C20 O9 Dy1 134.6(3) . .
C6 N1 C4 113.1(4) . .
C6 N1 C3 108.2(4) . .
C4 N1 C3 110.6(4) . .
C6 N1 Cr1 116.5(3) . .
C4 N1 Cr1 105.8(3) . .
C3 N1 Cr1 102.1(3) . .
O2 C2 C3 109.7(4) . .
C2 C3 N1 112.1(4) . .
C5 C4 N1 110.1(4) . .
O3 C5 C4 108.5(4) . .
F2 C7 F1 108.6(4) . .
F2 C7 F3 107.5(4) . .
F1 C7 F3 106.7(4) . .
F2 C7 C8 111.0(4) . .
F1 C7 C8 109.9(3) . .
F3 C7 C8 113.0(4) . .
O4 C8 C9 128.3(4) . .
O4 C8 C7 113.2(4) . .
C9 C8 C7 118.5(4) . .
C8 C9 C10 119.8(4) . .
O5 C10 C9 128.5(4) . .
O5 C10 C11 112.1(4) . .
C9 C10 C11 119.4(4) . .
F6 C11 F5 107.0(4) . .
F6 C11 F4 106.6(4) . .
F5 C11 F4 108.1(4) . .
F6 C11 C10 111.1(4) . .
F5 C11 C10 109.9(4) . .
F4 C11 C10 113.8(4) . .
F9 C12 F8 110.0(5) . .
F9 C12 F7 106.0(5) . .
F8 C12 F7 105.4(4) . .
F9 C12 C13 112.2(4) . .
F8 C12 C13 113.7(4) . .
F7 C12 C13 109.0(4) . .
O6 C13 C14 127.8(4) . .
O6 C13 C12 112.7(4) . .
C14 C13 C12 119.5(4) . .
C13 C14 C15 120.8(4) . .
O7 C15 C14 128.0(4) . .
O7 C15 C16 113.8(4) . .
C14 C15 C16 118.1(4) . .
F12 C16 F12' 70.4(7) . .
F12 C16 F10' 126.3(9) . .
F12' C16 F10' 109.8(8) . .
F12 C16 F10 104.5(9) . .
F12' C16 F10 129.6(7) . .
F10' C16 F10 32.3(7) . .
F12 C16 F11 108.1(8) . .
F12' C16 F11 39.5(6) . .
F10' C16 F11 78.3(8) . .
F10 C16 F11 108.4(8) . .
F12 C16 F11' 31.9(6) . .
F12' C16 F11' 101.3(8) . .
F10' C16 F11' 108.5(10) . .
F10 C16 F11' 78.9(8) . .
F11 C16 F11' 135.3(8) . .
F12 C16 C15 113.1(6) . .
F12' C16 C15 114.2(6) . .
F10' C16 C15 114.4(7) . .
F10 C16 C15 113.5(6) . .
F11 C16 C15 109.0(6) . .
F11' C16 C15 107.6(6) . .
F13 C17 F15 109.7(5) . .
F13 C17 F14 104.7(6) . .
F15 C17 F14 104.4(5) . .
F13 C17 C18 112.2(5) . .
F15 C17 C18 115.0(5) . .
F14 C17 C18 110.0(5) . .
O8 C18 C19 127.9(4) . .
O8 C18 C17 113.7(4) . .
C19 C18 C17 118.4(4) . .
C20 C19 C18 120.7(4) . .
O9 C20 C19 128.0(4) . .
O9 C20 C21 113.4(4) . .
C19 C20 C21 118.6(4) . .
F16 C21 F17 108.0(4) . .
F16 C21 F18 106.1(4) . .
F17 C21 F18 105.3(4) . .
F16 C21 C20 114.3(4) . .
F17 C21 C20 111.1(4) . .
F18 C21 C20 111.5(4) . .

loop_
_geom_bond_atom_site_label_1
_geom_bond_atom_site_label_2
_geom_bond_distance
_geom_bond_site_symmetry_2
Dy1 O3 2.247(2) .
Dy1 O2 2.251(3) 5_756
Dy1 O9 2.324(3) .
Dy1 O7 2.341(3) .
Dy1 O6 2.372(3) .
Dy1 O8 2.375(3) .
Dy1 O1 2.510(3) 5_756
Dy1 O1 2.519(2) .
Cr1 O2 1.904(3) .
Cr1 O3 1.909(3) .
Cr1 O1 1.963(3) .
Cr1 O5 1.989(3) .
Cr1 O4 2.010(3) .
Cr1 N1 2.094(3) .
Cr1 Dy1 3.3714(6) 5_756
F1 C7 1.323(5) .
F2 C7 1.314(6) .
F3 C7 1.323(5) .
F4 C11 1.323(6) .
F5 C11 1.321(6) .
F6 C11 1.315(6) .
F7 C12 1.342(7) .
F8 C12 1.319(6) .
F9 C12 1.289(6) .
F10 C16 1.305(11) .
F10' C16 1.304(13) .
F11 C16 1.328(10) .
F11' C16 1.361(14) .
F12 C16 1.279(13) .
F12' C16 1.285(9) .
F13 C17 1.254(7) .
F14 C17 1.307(7) .
F15 C17 1.292(5) .
F16 C21 1.317(5) .
F17 C21 1.324(5) .
F18 C21 1.328(6) .
O1 C1 1.476(5) .
O1 Dy1 2.510(3) 5_756
O2 C2 1.417(5) .
O2 Dy1 2.251(3) 5_756
O3 C5 1.414(4) .
O4 C8 1.254(5) .
O5 C10 1.256(5) .
O6 C13 1.247(5) .
O7 C15 1.254(5) .
O8 C18 1.240(5) .
O9 C20 1.257(5) .
N1 C6 1.466(5) .
N1 C4 1.486(6) .
N1 C3 1.498(7) .
C2 C3 1.465(7) .
C4 C5 1.485(7) .
C7 C8 1.533(5) .
C8 C9 1.380(6) .
C9 C10 1.393(6) .
C10 C11 1.524(6) .
C12 C13 1.532(6) .
C13 C14 1.381(6) .
C14 C15 1.382(6) .
C15 C16 1.527(6) .
C17 C18 1.533(6) .
C18 C19 1.389(6) .
C19 C20 1.365(6) .
C20 C21 1.519(6) .
